data_4328321
loop_
_publ_author_name
'Baoming Ji'
'Dongsheng Deng'
'Xiao He'
'Bin Liu'
'Shaobin Miao'
'Ning Ma'
'Weizhou Wang'
'Liguo Ji'
'Peng Liu'
'Xianfei Li'

_publ_contact_author_address
; 
College of Chemistry and Chemical Engineering
Luoyang Normal University
Luoyang 471022
P. R. China 
;
_publ_contact_author_email dengdongsheng168@sina.com
_publ_contact_author_fax '086 379 65523821'
_publ_contact_author_name 'Dong-sheng Deng'
_publ_contact_author_phone '086 379 65523821'
_publ_section_title
;
 Syntheses, Structures, Luminescence, and Magnetic Properties of
 One-dimensional Lanthanide Coordination Polymers with a Rigid
 2,2'-Bipyridine-3,3',6,6'-tetracarboxylic Acid Ligand
;
_journal_name_full 'Inorganic Chemistry'
_journal_page_first 2170
_journal_page_last 2177
_journal_paper_doi 10.1021/ic202063h
_journal_volume 51
_journal_year 2012
_chemical_formula_sum 'C14 H11 Er N2 O11'
_chemical_formula_weight 550.51
_chemical_name_systematic
;
 ?
;
_space_group_IT_number 2
_symmetry_cell_setting triclinic
_symmetry_space_group_name_Hall '-P 1'
_symmetry_space_group_name_H-M 'P -1'
_atom_sites_solution_hydrogens geom
_atom_sites_solution_primary direct
_atom_sites_solution_secondary difmap
_audit_creation_method SHELXL-97
_cell_angle_alpha 86.8560(10)
_cell_angle_beta 86.2240(10)
_cell_angle_gamma 85.8460(10)
_cell_formula_units_Z 2
_cell_length_a 9.1813(11)
_cell_length_b 9.2376(11)
_cell_length_c 9.3885(11)
_cell_measurement_reflns_used 5162
_cell_measurement_temperature 296(2)
_cell_measurement_theta_max 0.00
_cell_measurement_theta_min 0.00
_cell_volume 791.45(16)
_computing_cell_refinement 'Bruker SMART'
_computing_data_collection 'Bruker SMART'
_computing_data_reduction 'Bruker SAINT'
_computing_molecular_graphics 'Bruker SHELXTL'
_computing_publication_material 'Bruker SHELXTL'
_computing_structure_refinement 'SHELXL-97 (Sheldrick, 1997)'
_computing_structure_solution 'SHELXS-97 (Sheldrick, 1990)'
_diffrn_ambient_temperature 296(2)
_diffrn_measured_fraction_theta_full 0.992
_diffrn_measured_fraction_theta_max 0.992
_diffrn_measurement_device_type 'CCD area detector'
_diffrn_measurement_method 'phi and omega scans'
_diffrn_radiation_monochromator graphite
_diffrn_radiation_source 'fine-focus sealed tube'
_diffrn_radiation_type MoK\a
_diffrn_radiation_wavelength 0.71073
_diffrn_reflns_av_R_equivalents 0.0178
_diffrn_reflns_av_sigmaI/netI 0.0259
_diffrn_reflns_limit_h_max 11
_diffrn_reflns_limit_h_min -11
_diffrn_reflns_limit_k_max 11
_diffrn_reflns_limit_k_min -11
_diffrn_reflns_limit_l_max 11
_diffrn_reflns_limit_l_min -11
_diffrn_reflns_number 5910
_diffrn_reflns_theta_full 25.49
_diffrn_reflns_theta_max 25.49
_diffrn_reflns_theta_min 3.03
_exptl_absorpt_coefficient_mu 5.374
_exptl_absorpt_correction_T_max 0.3777
_exptl_absorpt_correction_T_min 0.2815
_exptl_absorpt_correction_type multi-scan
_exptl_absorpt_process_details 'SADABS (Sheldrick, 1996)'
_exptl_crystal_colour yellow
_exptl_crystal_density_diffrn 2.310
_exptl_crystal_description block
_exptl_crystal_F_000 530
_exptl_crystal_size_max 0.32
_exptl_crystal_size_mid 0.23
_exptl_crystal_size_min 0.23
_refine_diff_density_max 0.872
_refine_diff_density_min -0.758
_refine_diff_density_rms 0.096
_refine_ls_extinction_coef 0.0256(7)
_refine_ls_extinction_expression Fc^*^=kFc[1+0.001xFc^2^\l^3^/sin(2\q)]^-1/4^
_refine_ls_extinction_method SHELXL
_refine_ls_goodness_of_fit_ref 1.020
_refine_ls_hydrogen_treatment constr
_refine_ls_matrix_type full
_refine_ls_number_parameters 255
_refine_ls_number_reflns 2925
_refine_ls_number_restraints 0
_refine_ls_restrained_S_all 1.020
_refine_ls_R_factor_all 0.0186
_refine_ls_R_factor_gt 0.0177
_refine_ls_shift/su_max 0.003
_refine_ls_shift/su_mean 0.000
_refine_ls_structure_factor_coef Fsqd
_refine_ls_weighting_details 'calc w=1/[\s^2^(Fo^2^)+(0.0285P)^2^+0.2774P] where P=(Fo^2^+2Fc^2^)/3'
_refine_ls_weighting_scheme calc
_refine_ls_wR_factor_gt 0.0448
_refine_ls_wR_factor_ref 0.0452
_reflns_number_gt 2820
_reflns_number_total 2925
_reflns_threshold_expression >2sigma(I)
_cod_data_source_file ic202063h_si_008.cif
_cod_data_source_block a
_cod_database_code 4328321

loop_
_symmetry_equiv_pos_as_xyz
'x, y, z'
'-x, -y, -z'

loop_
_atom_site_label
_atom_site_type_symbol
_atom_site_fract_x
_atom_site_fract_y
_atom_site_fract_z
_atom_site_U_iso_or_equiv
_atom_site_adp_type
_atom_site_occupancy
_atom_site_symmetry_multiplicity
_atom_site_calc_flag
_atom_site_refinement_flags
Er1 Er 0.368854(13) 0.415916(13) 0.146815(13) 0.01170(8) Uani 1 1 d .
O1 O 0.4601(2) 0.8074(2) 0.4381(3) 0.0232(5) Uani 1 1 d .
H1W H 0.4134 0.8859 0.4206 0.035 Uiso 1 1 d R
H2W H 0.4837 0.8004 0.5225 0.035 Uiso 1 1 d R
O2 O 0.3594(3) 0.5373(3) 0.3681(2) 0.0261(5) Uani 1 1 d .
H3W H 0.4033 0.6050 0.3959 0.039 Uiso 1 1 d R
H4W H 0.3212 0.4906 0.4372 0.039 Uiso 1 1 d R
O3 O 0.3027(2) 0.1901(2) 0.0518(2) 0.0191(5) Uani 1 1 d .
H5W H 0.2927 0.2187 -0.0324 0.029 Uiso 1 1 d R
H6W H 0.3723 0.1282 0.0581 0.029 Uiso 1 1 d R
O4 O 0.3752(2) 0.2193(2) 0.3216(2) 0.0179(5) Uani 1 1 d .
O5 O 0.2583(3) 0.0338(3) 0.4291(3) 0.0281(6) Uani 1 1 d .
O6 O 0.4463(2) 0.6404(2) 0.0527(2) 0.0157(4) Uani 1 1 d .
O7 O 0.4027(3) 0.8767(3) -0.0086(4) 0.0520(9) Uani 1 1 d .
O8 O -0.3130(2) 0.8153(3) 0.2628(3) 0.0247(5) Uani 1 1 d .
H8 H -0.3866 0.8128 0.3171 0.037 Uiso 1 1 calc R
O9 O -0.2297(3) 0.6308(3) 0.4086(2) 0.0241(5) Uani 1 1 d .
O10 O -0.2541(2) 0.5449(2) 0.0770(2) 0.0164(5) Uani 1 1 d .
O11 O -0.3918(2) 0.4028(2) 0.2248(2) 0.0217(5) Uani 1 1 d .
N1 N 0.1671(3) 0.6200(3) 0.1474(3) 0.0133(5) Uani 1 1 d .
N2 N 0.1240(3) 0.3660(3) 0.2675(3) 0.0135(5) Uani 1 1 d .
C1 C 0.2622(3) 0.1529(3) 0.3619(3) 0.0165(6) Uani 1 1 d .
C2 C 0.1153(3) 0.2310(3) 0.3278(3) 0.0140(6) Uani 1 1 d .
C3 C -0.0173(3) 0.1693(3) 0.3573(4) 0.0183(7) Uani 1 1 d .
H3 H -0.0220 0.0795 0.4067 0.022 Uiso 1 1 calc R
C4 C -0.1429(3) 0.2456(3) 0.3108(4) 0.0198(7) Uani 1 1 d .
H4 H -0.2321 0.2033 0.3229 0.024 Uiso 1 1 calc R
C5 C -0.1367(3) 0.3846(3) 0.2464(3) 0.0138(6) Uani 1 1 d .
C6 C 0.0002(3) 0.4468(3) 0.2369(3) 0.0128(6) Uani 1 1 d .
C7 C 0.0297(3) 0.6024(3) 0.1992(3) 0.0121(6) Uani 1 1 d .
C8 C -0.0693(3) 0.7244(3) 0.2226(3) 0.0161(6) Uani 1 1 d .
C9 C -0.0245(4) 0.8611(3) 0.1773(4) 0.0203(7) Uani 1 1 d .
H9 H -0.0896 0.9424 0.1870 0.024 Uiso 1 1 calc R
C10 C 0.1153(4) 0.8776(3) 0.1182(4) 0.0231(7) Uani 1 1 d .
H10 H 0.1455 0.9684 0.0865 0.028 Uiso 1 1 calc R
C11 C 0.2093(3) 0.7530(3) 0.1080(3) 0.0176(7) Uani 1 1 d .
C12 C 0.3642(4) 0.7610(3) 0.0472(4) 0.0223(7) Uani 1 1 d .
C13 C -0.2128(3) 0.7161(3) 0.3068(3) 0.0172(7) Uani 1 1 d .
C14 C -0.2721(3) 0.4517(3) 0.1792(3) 0.0142(6) Uani 1 1 d .

loop_
_atom_site_aniso_label
_atom_site_aniso_U_11
_atom_site_aniso_U_22
_atom_site_aniso_U_33
_atom_site_aniso_U_23
_atom_site_aniso_U_13
_atom_site_aniso_U_12
Er1 0.00769(10) 0.01173(10) 0.01538(10) 0.00253(5) -0.00080(5) -0.00100(5)
O1 0.0212(12) 0.0233(12) 0.0241(12) -0.0014(10) -0.0032(10) 0.0073(10)
O2 0.0324(14) 0.0286(13) 0.0186(12) -0.0011(10) 0.0000(10) -0.0119(11)
O3 0.0183(11) 0.0170(11) 0.0213(12) 0.0016(9) 0.0002(9) 0.0007(9)
O4 0.0109(11) 0.0221(12) 0.0200(11) 0.0054(9) -0.0020(9) 0.0003(9)
O5 0.0195(12) 0.0194(12) 0.0432(16) 0.0143(11) -0.0033(11) 0.0021(10)
O6 0.0118(10) 0.0122(10) 0.0228(12) 0.0009(9) 0.0005(9) -0.0002(8)
O7 0.0248(15) 0.0176(13) 0.108(3) 0.0180(15) 0.0222(16) 0.0003(11)
O8 0.0153(12) 0.0306(13) 0.0261(13) -0.0003(11) 0.0045(10) 0.0073(10)
O9 0.0270(13) 0.0230(12) 0.0206(12) -0.0001(10) 0.0080(10) 0.0013(10)
O10 0.0142(11) 0.0160(11) 0.0188(11) 0.0024(9) -0.0035(9) -0.0010(8)
O11 0.0100(11) 0.0281(13) 0.0271(13) 0.0063(10) -0.0033(9) -0.0054(9)
N1 0.0110(12) 0.0135(13) 0.0152(13) 0.0006(10) -0.0003(10) -0.0017(10)
N2 0.0120(12) 0.0135(13) 0.0150(13) -0.0003(10) -0.0016(10) 0.0005(10)
C1 0.0133(15) 0.0172(16) 0.0180(16) 0.0015(13) -0.0017(12) 0.0032(12)
C2 0.0160(15) 0.0125(14) 0.0137(15) -0.0001(12) -0.0020(12) -0.0012(12)
C3 0.0180(16) 0.0135(15) 0.0230(17) 0.0075(13) -0.0018(13) -0.0032(12)
C4 0.0123(15) 0.0205(16) 0.0265(18) 0.0052(13) -0.0007(13) -0.0056(12)
C5 0.0111(15) 0.0149(15) 0.0151(15) 0.0004(12) -0.0008(12) 0.0005(12)
C6 0.0107(14) 0.0146(15) 0.0125(14) -0.0011(11) 0.0010(11) 0.0019(11)
C7 0.0108(14) 0.0130(15) 0.0125(14) 0.0004(11) -0.0026(11) 0.0006(11)
C8 0.0140(15) 0.0153(15) 0.0191(16) -0.0021(12) -0.0028(12) 0.0017(12)
C9 0.0185(17) 0.0124(15) 0.0288(18) -0.0002(13) 0.0014(14) 0.0037(12)
C10 0.0192(17) 0.0121(15) 0.038(2) 0.0010(14) -0.0004(15) -0.0013(13)
C11 0.0173(16) 0.0143(15) 0.0210(17) -0.0010(13) -0.0007(13) 0.0003(12)
C12 0.0158(17) 0.0147(16) 0.036(2) 0.0030(14) 0.0011(14) -0.0021(13)
C13 0.0153(15) 0.0187(16) 0.0178(16) -0.0062(13) 0.0004(13) -0.0003(12)
C14 0.0101(14) 0.0143(15) 0.0185(16) -0.0028(12) -0.0030(12) -0.0002(12)

loop_
_atom_type_symbol
_atom_type_description
_atom_type_scat_dispersion_real
_atom_type_scat_dispersion_imag
_atom_type_scat_source
C C 0.0033 0.0016 'International Tables Vol C Tables 4.2.6.8 and 6.1.1.4'
H H 0.0000 0.0000 'International Tables Vol C Tables 4.2.6.8 and 6.1.1.4'
N N 0.0061 0.0033 'International Tables Vol C Tables 4.2.6.8 and 6.1.1.4'
O O 0.0106 0.0060 'International Tables Vol C Tables 4.2.6.8 and 6.1.1.4'
Er Er -0.2586 4.9576 'International Tables Vol C Tables 4.2.6.8 and 6.1.1.4'

loop_
_geom_angle_atom_site_label_1
_geom_angle_atom_site_label_2
_geom_angle_atom_site_label_3
_geom_angle
_geom_angle_site_symmetry_1
_geom_angle_site_symmetry_3
O6 Er1 O11 79.74(7) . 1_655
O6 Er1 O4 151.47(8) . .
O11 Er1 O4 75.37(7) 1_655 .
O6 Er1 O2 82.29(8) . .
O11 Er1 O2 72.54(8) 1_655 .
O4 Er1 O2 77.15(8) . .
O6 Er1 O10 75.41(7) . 2_565
O11 Er1 O10 137.08(8) 1_655 2_565
O4 Er1 O10 132.93(7) . 2_565
O2 Er1 O10 136.00(8) . 2_565
O6 Er1 O3 136.66(7) . .
O11 Er1 O3 113.55(8) 1_655 .
O4 Er1 O3 67.85(8) . .
O2 Er1 O3 140.57(8) . .
O10 Er1 O3 67.33(7) 2_565 .
O6 Er1 O6 73.78(8) . 2_665
O11 Er1 O6 68.77(8) 1_655 2_665
O4 Er1 O6 109.07(7) . 2_665
O2 Er1 O6 137.29(8) . 2_665
O10 Er1 O6 70.94(7) 2_565 2_665
O3 Er1 O6 73.74(7) . 2_665
O6 Er1 N2 127.39(8) . .
O11 Er1 N2 133.62(8) 1_655 .
O4 Er1 N2 65.63(8) . .
O2 Er1 N2 75.10(8) . .
O10 Er1 N2 89.02(8) 2_565 .
O3 Er1 N2 74.34(8) . .
O6 Er1 N2 146.96(7) 2_665 .
O6 Er1 N1 66.08(7) . .
O11 Er1 N1 131.75(8) 1_655 .
O4 Er1 N1 123.03(8) . .
O2 Er1 N1 70.09(8) . .
O10 Er1 N1 66.28(8) 2_565 .
O3 Er1 N1 114.70(8) . .
O6 Er1 N1 126.75(7) 2_665 .
N2 Er1 N1 61.67(8) . .
O6 Er1 Er1 38.18(5) . 2_665
O11 Er1 Er1 70.06(5) 1_655 2_665
O4 Er1 Er1 137.98(5) . 2_665
O2 Er1 Er1 113.06(6) . 2_665
O10 Er1 Er1 68.72(5) 2_565 2_665
O3 Er1 Er1 105.11(5) . 2_665
O6 Er1 Er1 35.60(5) 2_665 2_665
N2 Er1 Er1 155.20(6) . 2_665
N1 Er1 Er1 98.01(6) . 2_665
H1W O1 H2W 111.1 . .
Er1 O2 H3W 133.6 . .
Er1 O2 H4W 113.8 . .
H3W O2 H4W 110.6 . .
Er1 O3 H5W 99.2 . .
Er1 O3 H6W 109.0 . .
H5W O3 H6W 111.2 . .
C1 O4 Er1 122.10(19) . .
C12 O6 Er1 124.88(19) . .
C12 O6 Er1 120.0(2) . 2_665
Er1 O6 Er1 106.22(8) . 2_665
C13 O8 H8 109.5 . .
C14 O10 Er1 131.51(19) . 2_565
C14 O11 Er1 135.7(2) . 1_455
C7 N1 C11 120.3(3) . .
C7 N1 Er1 123.33(19) . .
C11 N1 Er1 115.94(19) . .
C2 N2 C6 119.7(3) . .
C2 N2 Er1 114.84(19) . .
C6 N2 Er1 122.28(19) . .
O5 C1 O4 127.0(3) . .
O5 C1 C2 116.7(3) . .
O4 C1 C2 116.2(3) . .
N2 C2 C3 122.2(3) . .
N2 C2 C1 114.7(3) . .
C3 C2 C1 123.1(3) . .
C2 C3 C4 118.0(3) . .
C2 C3 H3 121.0 . .
C4 C3 H3 121.0 . .
C5 C4 C3 120.7(3) . .
C5 C4 H4 119.6 . .
C3 C4 H4 119.6 . .
C4 C5 C6 117.4(3) . .
C4 C5 C14 117.7(3) . .
C6 C5 C14 124.6(3) . .
N2 C6 C5 120.9(3) . .
N2 C6 C7 111.6(2) . .
C5 C6 C7 127.4(3) . .
N1 C7 C8 120.4(3) . .
N1 C7 C6 113.5(2) . .
C8 C7 C6 125.9(3) . .
C9 C8 C7 118.1(3) . .
C9 C8 C13 118.1(3) . .
C7 C8 C13 123.4(3) . .
C10 C9 C8 120.8(3) . .
C10 C9 H9 119.6 . .
C8 C9 H9 119.6 . .
C9 C10 C11 117.4(3) . .
C9 C10 H10 121.3 . .
C11 C10 H10 121.3 . .
N1 C11 C10 122.6(3) . .
N1 C11 C12 116.3(3) . .
C10 C11 C12 121.0(3) . .
O7 C12 O6 124.8(3) . .
O7 C12 C11 119.0(3) . .
O6 C12 C11 116.2(3) . .
O9 C13 O8 125.0(3) . .
O9 C13 C8 122.2(3) . .
O8 C13 C8 112.7(3) . .
O11 C14 O10 126.1(3) . .
O11 C14 C5 116.6(3) . .
O10 C14 C5 117.2(3) . .

loop_
_geom_bond_atom_site_label_1
_geom_bond_atom_site_label_2
_geom_bond_distance
_geom_bond_site_symmetry_2
Er1 O6 2.349(2) .
Er1 O11 2.354(2) 1_655
Er1 O4 2.380(2) .
Er1 O2 2.408(2) .
Er1 O10 2.410(2) 2_565
Er1 O3 2.444(2) .
Er1 O6 2.494(2) 2_665
Er1 N2 2.511(2) .
Er1 N1 2.545(2) .
Er1 Er1 3.8743(4) 2_665
O1 H1W 0.8290 .
O1 H2W 0.8329 .
O2 H3W 0.8302 .
O2 H4W 0.8318 .
O3 H5W 0.8285 .
O3 H6W 0.8293 .
O4 C1 1.269(4) .
O5 C1 1.239(4) .
O6 C12 1.300(4) .
O6 Er1 2.494(2) 2_665
O7 C12 1.229(4) .
O8 C13 1.320(4) .
O8 H8 0.8200 .
O9 C13 1.214(4) .
O10 C14 1.264(4) .
O10 Er1 2.410(2) 2_565
O11 C14 1.258(4) .
O11 Er1 2.354(2) 1_455
N1 C7 1.340(4) .
N1 C11 1.340(4) .
N2 C2 1.347(4) .
N2 C6 1.352(4) .
C1 C2 1.527(4) .
C2 C3 1.387(4) .
C3 C4 1.390(4) .
C3 H3 0.9300 .
C4 C5 1.392(4) .
C4 H4 0.9300 .
C5 C6 1.415(4) .
C5 C14 1.509(4) .
C6 C7 1.501(4) .
C7 C8 1.413(4) .
C8 C9 1.392(4) .
C8 C13 1.496(4) .
C9 C10 1.380(5) .
C9 H9 0.9300 .
C10 C11 1.391(5) .
C10 H10 0.9300 .
C11 C12 1.502(4) .

loop_
_geom_hbond_atom_site_label_D
_geom_hbond_atom_site_label_H
_geom_hbond_atom_site_label_A
_geom_hbond_distance_DH
_geom_hbond_distance_HA
_geom_hbond_distance_DA
_geom_hbond_angle_DHA
_geom_hbond_site_symmetry_A
O1 H1W O5 0.83 1.90 2.694(3) 159.3 1_565
O1 H2W O4 0.83 2.01 2.788(3) 155.1 2_666
O2 H3W O1 0.83 2.04 2.847(3) 162.7 .
O2 H4W O9 0.83 1.96 2.795(3) 176.0 2_566
O3 H5W O8 0.83 2.20 2.952(3) 151.6 2_565
O3 H6W O7 0.83 2.09 2.740(3) 135.6 2_665
O3 H6W O7 0.83 2.43 3.045(3) 131.6 1_545
O8 H8 O1 0.82 1.75 2.571(3) 178.0 1_455

loop_
_geom_torsion_atom_site_label_1
_geom_torsion_atom_site_label_2
_geom_torsion_atom_site_label_3
_geom_torsion_atom_site_label_4
_geom_torsion
_geom_torsion_site_symmetry_1
_geom_torsion_site_symmetry_4
O6 Er1 O4 C1 145.1(2) . .
O11 Er1 O4 C1 175.2(2) 1_655 .
O2 Er1 O4 C1 100.1(2) . .
O10 Er1 O4 C1 -42.6(3) 2_565 .
O3 Er1 O4 C1 -61.3(2) . .
O6 Er1 O4 C1 -123.9(2) 2_665 .
N2 Er1 O4 C1 20.9(2) . .
N1 Er1 O4 C1 44.5(3) . .
Er1 Er1 O4 C1 -149.5(2) 2_665 .
O11 Er1 O6 C12 -142.4(3) 1_655 .
O4 Er1 O6 C12 -112.9(3) . .
O2 Er1 O6 C12 -68.8(3) . .
O10 Er1 O6 C12 72.9(3) 2_565 .
O3 Er1 O6 C12 104.1(3) . .
O6 Er1 O6 C12 146.9(3) 2_665 .
N2 Er1 O6 C12 -4.3(3) . .
N1 Er1 O6 C12 2.8(2) . .
Er1 Er1 O6 C12 146.9(3) 2_665 .
O11 Er1 O6 Er1 70.70(9) 1_655 2_665
O4 Er1 O6 Er1 100.21(15) . 2_665
O2 Er1 O6 Er1 144.25(9) . 2_665
O10 Er1 O6 Er1 -74.00(8) 2_565 2_665
O3 Er1 O6 Er1 -42.86(13) . 2_665
O6 Er1 O6 Er1 0.0 2_665 2_665
N2 Er1 O6 Er1 -151.22(8) . 2_665
N1 Er1 O6 Er1 -144.16(10) . 2_665
O6 Er1 N1 C7 -178.7(2) . .
O11 Er1 N1 C7 -129.8(2) 1_655 .
O4 Er1 N1 C7 -29.6(3) . .
O2 Er1 N1 C7 -88.4(2) . .
O10 Er1 N1 C7 97.4(2) 2_565 .
O3 Er1 N1 C7 49.1(2) . .
O6 Er1 N1 C7 136.7(2) 2_665 .
N2 Er1 N1 C7 -5.1(2) . .
Er1 Er1 N1 C7 159.9(2) 2_665 .
O6 Er1 N1 C11 -6.4(2) . .
O11 Er1 N1 C11 42.5(2) 1_655 .
O4 Er1 N1 C11 142.7(2) . .
O2 Er1 N1 C11 83.9(2) . .
O10 Er1 N1 C11 -90.3(2) 2_565 .
O3 Er1 N1 C11 -138.6(2) . .
O6 Er1 N1 C11 -50.9(2) 2_665 .
N2 Er1 N1 C11 167.3(2) . .
Er1 Er1 N1 C11 -27.8(2) 2_665 .
O6 Er1 N2 C2 -171.76(18) . .
O11 Er1 N2 C2 -57.0(2) 1_655 .
O4 Er1 N2 C2 -21.56(19) . .
O2 Er1 N2 C2 -104.0(2) . .
O10 Er1 N2 C2 117.5(2) 2_565 .
O3 Er1 N2 C2 50.8(2) . .
O6 Er1 N2 C2 66.2(3) 2_665 .
N1 Er1 N2 C2 -179.1(2) . .
Er1 Er1 N2 C2 143.05(16) 2_665 .
O6 Er1 N2 C6 28.5(3) . .
O11 Er1 N2 C6 143.3(2) 1_655 .
O4 Er1 N2 C6 178.7(2) . .
O2 Er1 N2 C6 96.3(2) . .
O10 Er1 N2 C6 -42.2(2) 2_565 .
O3 Er1 N2 C6 -108.9(2) . .
O6 Er1 N2 C6 -93.5(2) 2_665 .
N1 Er1 N2 C6 21.2(2) . .
Er1 Er1 N2 C6 -16.7(3) 2_665 .
Er1 O4 C1 O5 164.7(3) . .
Er1 O4 C1 C2 -17.5(4) . .
C6 N2 C2 C3 1.5(4) . .
Er1 N2 C2 C3 -158.8(2) . .
C6 N2 C2 C1 -178.0(3) . .
Er1 N2 C2 C1 21.7(3) . .
O5 C1 C2 N2 173.6(3) . .
O4 C1 C2 N2 -4.4(4) . .
O5 C1 C2 C3 -5.8(5) . .
O4 C1 C2 C3 176.1(3) . .
N2 C2 C3 C4 5.8(5) . .
C1 C2 C3 C4 -174.7(3) . .
C2 C3 C4 C5 -4.8(5) . .
C3 C4 C5 C6 -3.0(5) . .
C3 C4 C5 C14 171.1(3) . .
C2 N2 C6 C5 -9.9(4) . .
Er1 N2 C6 C5 148.9(2) . .
C2 N2 C6 C7 168.2(3) . .
Er1 N2 C6 C7 -33.0(3) . .
C4 C5 C6 N2 10.6(4) . .
C14 C5 C6 N2 -163.2(3) . .
C4 C5 C6 C7 -167.2(3) . .
C14 C5 C6 C7 19.1(5) . .
C11 N1 C7 C8 -4.6(4) . .
Er1 N1 C7 C8 167.4(2) . .
C11 N1 C7 C6 179.4(3) . .
Er1 N1 C7 C6 -8.5(3) . .
N2 C6 C7 N1 25.5(4) . .
C5 C6 C7 N1 -156.6(3) . .
N2 C6 C7 C8 -150.2(3) . .
C5 C6 C7 C8 27.7(5) . .
N1 C7 C8 C9 6.2(4) . .
C6 C7 C8 C9 -178.3(3) . .
N1 C7 C8 C13 -167.1(3) . .
C6 C7 C8 C13 8.3(5) . .
C7 C8 C9 C10 -3.4(5) . .
C13 C8 C9 C10 170.3(3) . .
C8 C9 C10 C11 -1.0(5) . .
C7 N1 C11 C10 0.0(5) . .
Er1 N1 C11 C10 -172.6(3) . .
C7 N1 C11 C12 -178.2(3) . .
Er1 N1 C11 C12 9.2(4) . .
C9 C10 C11 N1 2.8(5) . .
C9 C10 C11 C12 -179.0(3) . .
Er1 O6 C12 O7 -176.1(3) . .
Er1 O6 C12 O7 -33.4(5) 2_665 .
Er1 O6 C12 C11 0.8(4) . .
Er1 O6 C12 C11 143.6(2) 2_665 .
N1 C11 C12 O7 170.1(3) . .
C10 C11 C12 O7 -8.2(5) . .
N1 C11 C12 O6 -7.0(4) . .
C10 C11 C12 O6 174.7(3) . .
C9 C8 C13 O9 -139.8(3) . .
C7 C8 C13 O9 33.5(5) . .
C9 C8 C13 O8 36.8(4) . .
C7 C8 C13 O8 -149.9(3) . .
Er1 O11 C14 O10 10.1(5) 1_455 .
Er1 O11 C14 C5 -165.2(2) 1_455 .
Er1 O10 C14 O11 -37.0(4) 2_565 .
Er1 O10 C14 C5 138.3(2) 2_565 .
C4 C5 C14 O11 22.9(4) . .
C6 C5 C14 O11 -163.4(3) . .
C4 C5 C14 O10 -152.9(3) . .
C6 C5 C14 O10 20.9(4) . .
